data_2229910
loop_
_publ_author_name
'Feng, Miao'
'Tian, Hui-Juan'
'Mi, Huai-Feng'
'Hu, Tong-Liang'

_publ_section_title
;
 <i>catena</i>-Poly[[diaquabis(formato-\k<i>O</i>)nickel(II)]-\m-2,4,6-tris(4-pyridyl)-1,3,5-triazine-\k^2^<i>N</i>^2^:<i>N</i>^4^]
;
_journal_coeditor_code BQ2289
_journal_issue 5
_journal_name_full 'Acta Crystallographica Section E'
_journal_page_first m563
_journal_paper_doi 10.1107/S1600536811012281
_journal_volume 67
_journal_year 2011
_chemical_formula_iupac '[Ni (C H O2)2 (C18 H12 N6) (H2 O)2]'
_chemical_formula_moiety 'C20 H18 N6 Ni O6'
_chemical_formula_sum 'C20 H18 N6 Ni O6'
_chemical_formula_weight 497.11
_chemical_name_systematic
;
<i>catena</i>-Poly[[diaquabis(formato-\k<i>O</i>)nickel(II)]-\m-
2,4,6-tris(4-pyridyl)-1,3,5-triazine-\k^2^<i>N</i>^2^:<i>N</i>^4^]
;
_space_group_IT_number 15
_symmetry_cell_setting monoclinic
_symmetry_space_group_name_Hall '-C 2yc'
_symmetry_space_group_name_H-M 'C 1 2/c 1'
_atom_sites_solution_hydrogens geom
_atom_sites_solution_primary direct
_atom_sites_solution_secondary difmap
_audit_creation_method SHELXL-97
_cell_angle_alpha 90.00
_cell_angle_beta 90.23(3)
_cell_angle_gamma 90.00
_cell_formula_units_Z 4
_cell_length_a 24.725(5)
_cell_length_b 10.969(2)
_cell_length_c 7.4196(15)
_cell_measurement_reflns_used 9569
_cell_measurement_temperature 293(2)
_cell_measurement_theta_max 27.5
_cell_measurement_theta_min 3.1
_cell_volume 2012.2(7)
_computing_cell_refinement 'PROCESS-AUTO (Rigaku, 1998)'
_computing_data_collection 'PROCESS-AUTO (Rigaku, 1998)'
_computing_data_reduction 'CrystalStructure (Rigaku/MSC, 2002)'
_computing_molecular_graphics 'SHELXTL (Sheldrick, 2008)'
_computing_publication_material 'publCIF (Westrip, 2010)'
_computing_structure_refinement 'SHELXL97 (Sheldrick, 2008)'
_computing_structure_solution 'SHELXS97 (Sheldrick, 2008)'
_diffrn_ambient_temperature 293(2)
_diffrn_measured_fraction_theta_full 0.999
_diffrn_measured_fraction_theta_max 0.999
_diffrn_measurement_device_type 'Rigaku SCX-mini'
_diffrn_measurement_method \w
_diffrn_radiation_monochromator graphite
_diffrn_radiation_source 'fine-focus sealed tube'
_diffrn_radiation_type MoK\a
_diffrn_radiation_wavelength 0.71073
_diffrn_reflns_av_R_equivalents 0.0397
_diffrn_reflns_av_sigmaI/netI 0.0307
_diffrn_reflns_limit_h_max 32
_diffrn_reflns_limit_h_min -31
_diffrn_reflns_limit_k_max 14
_diffrn_reflns_limit_k_min -14
_diffrn_reflns_limit_l_max 9
_diffrn_reflns_limit_l_min -9
_diffrn_reflns_number 10365
_diffrn_reflns_theta_full 27.48
_diffrn_reflns_theta_max 27.48
_diffrn_reflns_theta_min 3.09
_diffrn_standards_decay_% 0
_diffrn_standards_interval_count 0
_diffrn_standards_interval_time 0
_diffrn_standards_number 0
_exptl_absorpt_coefficient_mu 1.019
_exptl_absorpt_correction_T_max 1.0000
_exptl_absorpt_correction_T_min 0.8357
_exptl_absorpt_correction_type multi-scan
_exptl_absorpt_process_details '(ABSCOR; Higashi, 1995)'
_exptl_crystal_colour Green
_exptl_crystal_density_diffrn 1.641
_exptl_crystal_density_method 'not measured'
_exptl_crystal_description Block
_exptl_crystal_F_000 1024
_exptl_crystal_size_max 0.15
_exptl_crystal_size_mid 0.10
_exptl_crystal_size_min 0.10
_refine_diff_density_max 0.332
_refine_diff_density_min -0.280
_refine_ls_extinction_method none
_refine_ls_goodness_of_fit_ref 1.051
_refine_ls_hydrogen_treatment constr
_refine_ls_matrix_type full
_refine_ls_number_parameters 153
_refine_ls_number_reflns 2302
_refine_ls_number_restraints 0
_refine_ls_restrained_S_all 1.051
_refine_ls_R_factor_all 0.0461
_refine_ls_R_factor_gt 0.0337
_refine_ls_shift/su_max 0.001
_refine_ls_shift/su_mean 0.000
_refine_ls_structure_factor_coef Fsqd
_refine_ls_weighting_details 'calc w=1/[\s^2^(Fo^2^)+(0.0334P)^2^+2.3183P] where P=(Fo^2^+2Fc^2^)/3'
_refine_ls_weighting_scheme calc
_refine_ls_wR_factor_gt 0.0734
_refine_ls_wR_factor_ref 0.0775
_reflns_number_gt 1937
_reflns_number_total 2302
_reflns_threshold_expression I>2sigma(I)
_cod_data_source_file bq2289.cif
_cod_data_source_block I
_cod_original_sg_symbol_H-M 'C 2/c'
_cod_database_code 2229910
_cod_database_fobs_code 2229910

loop_
_symmetry_equiv_pos_as_xyz
'x, y, z'
'-x, y, -z+1/2'
'x+1/2, y+1/2, z'
'-x+1/2, y+1/2, -z+1/2'
'-x, -y, -z'
'x, -y, z-1/2'
'-x+1/2, -y+1/2, -z'
'x+1/2, -y+1/2, z-1/2'

loop_
_atom_site_type_symbol
_atom_site_label
_atom_site_fract_x
_atom_site_fract_y
_atom_site_fract_z
_atom_site_U_iso_or_equiv
_atom_site_adp_type
_atom_site_calc_flag
_atom_site_refinement_flags
_atom_site_occupancy
_atom_site_disorder_assembly
_atom_site_disorder_group
Ni Ni1 0.2500 0.7500 1.0000 0.01798(11) Uani d S 1 . .
O O1 0.22888(6) 0.64439(12) 0.78618(18) 0.0263(3) Uani d . 1 . .
O O2 0.19168(7) 0.61015(14) 0.5190(2) 0.0337(4) Uani d . 1 . .
O O3 0.29896(6) 0.86926(12) 0.85264(19) 0.0263(3) Uani d . 1 . .
H H6 0.3027 0.9430 0.8884 0.039 Uiso d R 1 . .
H H7 0.3001 0.8711 0.7403 0.039 Uiso d R 1 . .
N N1 0.18044(6) 0.86186(14) 0.9633(2) 0.0204(4) Uani d . 1 . .
N N2 0.04510(7) 1.19452(15) 0.8071(2) 0.0251(4) Uani d . 1 . .
N N3 0.0000 1.0076(2) 0.7500 0.0245(5) Uani d S 1 . .
N N4 0.0000 1.6408(2) 0.7500 0.0428(7) Uani d S 1 . .
C C1 0.13264(8) 0.81007(18) 0.9265(3) 0.0241(4) Uani d . 1 . .
H H1 0.1299 0.7257 0.9355 0.029 Uiso calc R 1 . .
C C2 0.08733(8) 0.87491(18) 0.8760(3) 0.0248(4) Uani d . 1 . .
H H2 0.0551 0.8349 0.8495 0.030 Uiso calc R 1 . .
C C3 0.09060(8) 1.00126(18) 0.8654(3) 0.0210(4) Uani d . 1 . .
C C4 0.13930(8) 1.05662(18) 0.9086(3) 0.0239(4) Uani d . 1 . .
H H4 0.1427 1.1410 0.9053 0.029 Uiso calc R 1 . .
C C5 0.18282(8) 0.98373(18) 0.9569(3) 0.0240(4) Uani d . 1 . .
H H5 0.2154 1.0215 0.9864 0.029 Uiso calc R 1 . .
C C6 0.04255(8) 1.07256(18) 0.8045(3) 0.0208(4) Uani d . 1 . .
C C7 0.0000 1.2503(3) 0.7500 0.0229(6) Uani d S 1 . .
C C8 0.0000 1.3860(3) 0.7500 0.0252(6) Uani d S 1 . .
C C9 -0.04675(9) 1.4505(2) 0.7877(3) 0.0327(5) Uani d . 1 . .
H H9 -0.0791 1.4101 0.8097 0.039 Uiso calc R 1 . .
C C10 -0.04418(10) 1.5768(2) 0.7918(4) 0.0400(6) Uani d . 1 . .
H H10 -0.0750 1.6194 0.8257 0.048 Uiso calc R 1 . .
C C11 0.20837(8) 0.67816(19) 0.6412(3) 0.0246(4) Uani d . 1 . .
H H11 0.2052 0.7617 0.6226 0.029 Uiso calc R 1 . .

loop_
_atom_site_aniso_label
_atom_site_aniso_U_11
_atom_site_aniso_U_22
_atom_site_aniso_U_33
_atom_site_aniso_U_12
_atom_site_aniso_U_13
_atom_site_aniso_U_23
Ni1 0.01931(18) 0.01621(18) 0.01840(18) 0.00276(15) -0.00433(12) -0.00092(15)
O1 0.0344(8) 0.0217(7) 0.0227(7) 0.0047(6) -0.0086(6) -0.0032(6)
O2 0.0428(9) 0.0349(9) 0.0233(8) 0.0010(7) -0.0093(7) -0.0037(7)
O3 0.0350(8) 0.0216(7) 0.0224(7) -0.0013(6) 0.0005(6) 0.0019(6)
N1 0.0188(8) 0.0193(8) 0.0231(8) 0.0024(7) -0.0044(6) 0.0001(7)
N2 0.0212(9) 0.0180(8) 0.0362(10) 0.0011(7) -0.0062(7) -0.0005(7)
N3 0.0193(12) 0.0187(12) 0.0353(14) 0.000 -0.0059(10) 0.000
N4 0.0506(19) 0.0189(14) 0.059(2) 0.000 -0.0079(15) 0.000
C1 0.0238(10) 0.0154(10) 0.0332(11) -0.0003(8) -0.0034(8) 0.0014(8)
C2 0.0191(10) 0.0196(10) 0.0357(12) -0.0029(8) -0.0057(8) 0.0002(9)
C3 0.0192(9) 0.0210(10) 0.0226(10) 0.0023(8) -0.0023(8) -0.0013(8)
C4 0.0228(10) 0.0159(9) 0.0330(11) 0.0000(8) -0.0052(8) -0.0007(8)
C5 0.0181(10) 0.0222(10) 0.0316(11) -0.0020(8) -0.0050(8) -0.0036(9)
C6 0.0178(9) 0.0196(10) 0.0249(10) 0.0007(8) -0.0012(8) -0.0009(8)
C7 0.0224(13) 0.0167(13) 0.0297(14) 0.000 -0.0021(11) 0.000
C8 0.0285(15) 0.0185(14) 0.0284(15) 0.000 -0.0066(12) 0.000
C9 0.0278(11) 0.0236(11) 0.0466(14) 0.0024(9) -0.0025(10) 0.0023(10)
C10 0.0407(14) 0.0256(12) 0.0536(16) 0.0108(11) -0.0052(12) -0.0010(11)
C11 0.0275(11) 0.0234(10) 0.0228(10) 0.0023(8) -0.0015(8) 0.0002(8)

loop_
_atom_type_symbol
_atom_type_description
_atom_type_scat_dispersion_real
_atom_type_scat_dispersion_imag
_atom_type_scat_source
C C 0.0033 0.0016 'International Tables Vol C Tables 4.2.6.8 and 6.1.1.4'
H H 0.0000 0.0000 'International Tables Vol C Tables 4.2.6.8 and 6.1.1.4'
N N 0.0061 0.0033 'International Tables Vol C Tables 4.2.6.8 and 6.1.1.4'
Ni Ni 0.3393 1.1124 'International Tables Vol C Tables 4.2.6.8 and 6.1.1.4'
O O 0.0106 0.0060 'International Tables Vol C Tables 4.2.6.8 and 6.1.1.4'

loop_
_geom_angle_atom_site_label_1
_geom_angle_atom_site_label_2
_geom_angle_atom_site_label_3
_geom_angle_site_symmetry_1
_geom_angle_site_symmetry_3
_geom_angle
_geom_angle_publ_flag
O1 Ni1 O1 7_567 . 180.0 ?
O1 Ni1 O3 7_567 7_567 95.50(6) ?
O1 Ni1 O3 . 7_567 84.50(6) ?
O1 Ni1 O3 7_567 . 84.50(6) ?
O1 Ni1 O3 . . 95.50(6) ?
O3 Ni1 O3 7_567 . 180.0 ?
O1 Ni1 N1 7_567 . 88.64(6) ?
O1 Ni1 N1 . . 91.36(6) ?
O3 Ni1 N1 7_567 . 87.62(6) ?
O3 Ni1 N1 . . 92.38(6) ?
O1 Ni1 N1 7_567 7_567 91.36(6) ?
O1 Ni1 N1 . 7_567 88.64(6) ?
O3 Ni1 N1 7_567 7_567 92.39(6) ?
O3 Ni1 N1 . 7_567 87.61(6) ?
N1 Ni1 N1 . 7_567 180.0 ?
C11 O1 Ni1 . . 127.47(13) ?
Ni1 O3 H6 . . 119.3 ?
Ni1 O3 H7 . . 124.0 ?
H6 O3 H7 . . 106.4 ?
C1 N1 C5 . . 117.10(16) ?
C1 N1 Ni1 . . 119.57(13) ?
C5 N1 Ni1 . . 122.98(13) ?
C7 N2 C6 . . 114.35(18) ?
C6 N3 C6 2_556 . 115.4(2) ?
C10 N4 C10 . 2_556 116.6(3) ?
N1 C1 C2 . . 123.56(18) ?
N1 C1 H1 . . 118.2 ?
C2 C1 H1 . . 118.2 ?
C1 C2 C3 . . 118.84(18) ?
C1 C2 H2 . . 120.6 ?
C3 C2 H2 . . 120.6 ?
C4 C3 C2 . . 118.34(18) ?
C4 C3 C6 . . 122.08(18) ?
C2 C3 C6 . . 119.57(18) ?
C3 C4 C5 . . 118.69(18) ?
C3 C4 H4 . . 120.7 ?
C5 C4 H4 . . 120.7 ?
N1 C5 C4 . . 123.41(18) ?
N1 C5 H5 . . 118.3 ?
C4 C5 H5 . . 118.3 ?
N3 C6 N2 . . 125.14(19) ?
N3 C6 C3 . . 116.04(18) ?
N2 C6 C3 . . 118.82(17) ?
N2 C7 N2 2_556 . 125.7(3) ?
N2 C7 C8 2_556 . 117.17(13) ?
N2 C7 C8 . . 117.17(13) ?
C9 C8 C9 2_556 . 118.5(3) ?
C9 C8 C7 2_556 . 120.74(14) ?
C9 C8 C7 . . 120.74(14) ?
C8 C9 C10 . . 118.5(2) ?
C8 C9 H9 . . 120.8 ?
C10 C9 H9 . . 120.8 ?
N4 C10 C9 . . 123.8(2) ?
N4 C10 H10 . . 118.1 ?
C9 C10 H10 . . 118.1 ?
O2 C11 O1 . . 125.8(2) ?
O2 C11 H11 . . 117.1 ?
O1 C11 H11 . . 117.1 ?

loop_
_geom_bond_atom_site_label_1
_geom_bond_atom_site_label_2
_geom_bond_site_symmetry_2
_geom_bond_distance
_geom_bond_publ_flag
Ni1 O1 7_567 2.0309(14) ?
Ni1 O1 . 2.0309(14) ?
Ni1 O3 7_567 2.0934(14) ?
Ni1 O3 . 2.0935(14) ?
Ni1 N1 . 2.1293(16) ?
Ni1 N1 7_567 2.1294(16) ?
O1 C11 . 1.244(2) ?
O2 C11 . 1.244(2) ?
O3 H6 . 0.8557 ?
O3 H7 . 0.8343 ?
N1 C1 . 1.338(3) ?
N1 C5 . 1.339(3) ?
N2 C7 . 1.339(2) ?
N2 C6 . 1.339(3) ?
N3 C6 2_556 1.332(2) ?
N3 C6 . 1.332(2) ?
N4 C10 . 1.336(3) ?
N4 C10 2_556 1.336(3) ?
C1 C2 . 1.378(3) ?
C1 H1 . 0.9300 ?
C2 C3 . 1.391(3) ?
C2 H2 . 0.9300 ?
C3 C4 . 1.385(3) ?
C3 C6 . 1.491(3) ?
C4 C5 . 1.387(3) ?
C4 H4 . 0.9300 ?
C5 H5 . 0.9300 ?
C7 N2 2_556 1.339(2) ?
C7 C8 . 1.489(4) ?
C8 C9 2_556 1.385(3) ?
C8 C9 . 1.385(3) ?
C9 C10 . 1.387(3) ?
C9 H9 . 0.9300 ?
C10 H10 . 0.9300 ?
C11 H11 . 0.9300 ?

loop_
_geom_hbond_atom_site_label_D
_geom_hbond_atom_site_label_H
_geom_hbond_atom_site_label_A
_geom_hbond_site_symmetry_A
_geom_hbond_distance_DH
_geom_hbond_distance_HA
_geom_hbond_distance_DA
_geom_hbond_angle_DHA
_geom_hbond_publ_flag
O3 H6 O2 4_556 0.86 1.96 2.818(2) 177 yes
O3 H7 O2 7_566 0.83 1.95 2.777(2) 174 yes

loop_
_geom_torsion_atom_site_label_1
_geom_torsion_atom_site_label_2
_geom_torsion_atom_site_label_3
_geom_torsion_atom_site_label_4
_geom_torsion_site_symmetry_1
_geom_torsion_site_symmetry_2
_geom_torsion_site_symmetry_3
_geom_torsion_site_symmetry_4
_geom_torsion
_geom_torsion_publ_flag
O3 Ni1 O1 C11 7_567 . . . 125.73(18) ?
O3 Ni1 O1 C11 . . . . -54.27(18) ?
N1 Ni1 O1 C11 . . . . 38.26(18) ?
N1 Ni1 O1 C11 7_567 . . . -141.74(18) ?
O1 Ni1 N1 C1 7_567 . . . -137.13(16) ?
O1 Ni1 N1 C1 . . . . 42.87(16) ?
O3 Ni1 N1 C1 7_567 . . . -41.57(15) ?
O3 Ni1 N1 C1 . . . . 138.43(15) ?
O1 Ni1 N1 C5 7_567 . . . 49.91(16) ?
O1 Ni1 N1 C5 . . . . -130.09(16) ?
O3 Ni1 N1 C5 7_567 . . . 145.47(16) ?
O3 Ni1 N1 C5 . . . . -34.53(16) ?
C5 N1 C1 C2 . . . . 2.8(3) ?
Ni1 N1 C1 C2 . . . . -170.57(17) ?
N1 C1 C2 C3 . . . . -1.2(3) ?
C1 C2 C3 C4 . . . . -0.9(3) ?
C1 C2 C3 C6 . . . . 177.77(19) ?
C2 C3 C4 C5 . . . . 1.3(3) ?
C6 C3 C4 C5 . . . . -177.31(19) ?
C1 N1 C5 C4 . . . . -2.3(3) ?
Ni1 N1 C5 C4 . . . . 170.79(16) ?
C3 C4 C5 N1 . . . . 0.3(3) ?
C6 N3 C6 N2 2_556 . . . -0.22(15) ?
C6 N3 C6 C3 2_556 . . . -179.8(2) ?
C7 N2 C6 N3 . . . . 0.4(3) ?
C7 N2 C6 C3 . . . . 180.00(15) ?
C4 C3 C6 N3 . . . . 173.55(17) ?
C2 C3 C6 N3 . . . . -5.0(3) ?
C4 C3 C6 N2 . . . . -6.1(3) ?
C2 C3 C6 N2 . . . . 175.33(19) ?
C6 N2 C7 N2 . . . 2_556 -0.19(13) ?
C6 N2 C7 C8 . . . . 179.82(13) ?
N2 C7 C8 C9 2_556 . . 2_556 -145.57(15) ?
N2 C7 C8 C9 . . . 2_556 34.43(15) ?
N2 C7 C8 C9 2_556 . . . 34.43(15) ?
N2 C7 C8 C9 . . . . -145.57(15) ?
C9 C8 C9 C10 2_556 . . . -2.10(17) ?
C7 C8 C9 C10 . . . . 177.90(17) ?
C10 N4 C10 C9 2_556 . . . -2.33(18) ?
C8 C9 C10 N4 . . . . 4.5(4) ?
Ni1 O1 C11 O2 . . . . -173.47(16) ?
